data_4315707
loop_
_publ_author_name
'Kenji Matsumoto'
'Keita Suzuki'
'Toshiaki Tsukuda'
'Taro Tsubomura'

_publ_contact_author_address
;
 3-3-1 Kichijoji-kitamachi, Musashino, Tokyo, 180-8633, Japan
;
_publ_contact_author_email tsubomura@st.seikei.ac.jp
_publ_contact_author_fax +81-422-37-3871
_publ_contact_author_name 'Taro Tsubomura'
_publ_contact_author_phone +81-422-37-3752
_publ_section_title
;
 A Chiral 2,6-Bis(Oxazolinyl)Pyridine Ligand with Amide Groups to Form
 Isomorphous Complexes through All the Lanthanoid Series
;
_journal_name_full 'Inorganic Chemistry'
_journal_page_first 4717
_journal_page_last 4719
_journal_paper_doi 10.1021/ic901743q
_journal_volume 49
_journal_year 2010
_chemical_absolute_configuration rmad
_chemical_formula_moiety 'C42 H60 N13 O18 Yb '
_chemical_formula_sum 'C42 H60 N13 O18 Yb'
_chemical_formula_weight 1208.05
_chemical_name_common '[Yb((S,S)-tBu-pbxa)2](NO3)3'
_space_group_IT_number 18
_symmetry_cell_setting orthorhombic
_symmetry_Int_Tables_number 18
_symmetry_space_group_name_Hall 'P 2 2ab'
_symmetry_space_group_name_H-M 'P 21 21 2'
_cell_angle_alpha 90.0000
_cell_angle_beta 90.0000
_cell_angle_gamma 90.0000
_cell_formula_units_Z 2
_cell_length_a 20.989(2)
_cell_length_b 12.6023(14)
_cell_length_c 10.9793(13)
_cell_measurement_reflns_used 8120
_cell_measurement_temperature 123.1
_cell_measurement_theta_max 27.5
_cell_measurement_theta_min 3.1
_cell_volume 2904.1(5)
_computing_cell_refinement CrystalClear
_computing_data_collection CrystalClear
_computing_data_reduction CrystalStructure
_computing_publication_material 'CrystalStructure 3.8'
_computing_structure_refinement SHELXL
_computing_structure_solution SIR2004
_diffrn_ambient_temperature 123.1
_diffrn_detector_area_resol_mean 7.31
_diffrn_measured_fraction_theta_full 0.983
_diffrn_measured_fraction_theta_max 0.983
_diffrn_measurement_device_type 'Rigaku Saturn'
_diffrn_measurement_method \w
_diffrn_radiation_type 'Mo K\a'
_diffrn_radiation_wavelength 0.71070
_diffrn_reflns_av_R_equivalents 0.081
_diffrn_reflns_limit_h_max 26
_diffrn_reflns_limit_h_min -26
_diffrn_reflns_limit_k_max 16
_diffrn_reflns_limit_k_min -16
_diffrn_reflns_limit_l_max 14
_diffrn_reflns_limit_l_min -14
_diffrn_reflns_number 27201
_diffrn_reflns_theta_full 27.64
_diffrn_reflns_theta_max 27.64
_exptl_absorpt_coefficient_mu 1.684
_exptl_absorpt_correction_T_max 0.803
_exptl_absorpt_correction_T_min 0.704
_exptl_absorpt_correction_type numerical
_exptl_absorpt_process_details
;
    Higashi, T. (1999). Program for Absorption Correction.
    Rigaku Corporation, Tokyo, Japan.
;
_exptl_crystal_colour colorless
_exptl_crystal_density_diffrn 1.381
_exptl_crystal_density_method 'not measured'
_exptl_crystal_description prism
_exptl_crystal_F_000 1234.00
_exptl_crystal_size_max 0.25
_exptl_crystal_size_mid 0.17
_exptl_crystal_size_min 0.13
_refine_diff_density_max 2.58
_refine_diff_density_min -0.53
_refine_ls_abs_structure_details 'Flack, H. D. (1983), Acta Cryst. A39, 876-881.  2806 Friedel Pairs'
_refine_ls_abs_structure_Flack -0.020(14)
_refine_ls_extinction_method none
_refine_ls_goodness_of_fit_ref 1.157
_refine_ls_hydrogen_treatment constr
_refine_ls_number_parameters 354
_refine_ls_number_reflns 6536
_refine_ls_R_factor_gt 0.0407
_refine_ls_shift/su_max 0.0000
_refine_ls_structure_factor_coef Fsqd
_refine_ls_weighting_details 'w = 1/[\s^2^(Fo^2^)+(0.0538P)^2^+0.4135P] where P=(Fo^2^+2Fc^2^)/3'
_refine_ls_weighting_scheme calc
_refine_ls_wR_factor_ref 0.1262
_reflns_number_gt 5723
_reflns_number_total 6536
_reflns_threshold_expression F^2^>2.0\s(F^2^)
_cod_data_source_file ic901743q_si_002_14.cif
_cod_data_source_block '__1121_tBu-pbxa_Yb_3rd'
_cod_original_cell_volume 2904.1(6)
_cod_original_formula_sum 'C42 H60 N13 O18 Yb '
_cod_database_code 4315707

loop_
_symmetry_equiv_pos_site_id
_symmetry_equiv_pos_as_xyz
1 +X,+Y,+Z
2 1/2+X,1/2-Y,-Z
3 1/2-X,1/2+Y,-Z
4 -X,-Y,+Z

loop_
_atom_site_label
_atom_site_type_symbol
_atom_site_fract_x
_atom_site_fract_y
_atom_site_fract_z
_atom_site_U_iso_or_equiv
_atom_site_adp_type
_atom_site_occupancy
_atom_site_symmetry_multiplicity
_atom_site_calc_flag
_atom_site_refinement_flags
_atom_site_disorder_assembly
_atom_site_disorder_group
Yb(1) Yb 0.0000 0.0000 0.69791(3) 0.01277(10) Uani 1.00 2 d S . .
O(1) O -0.0739(2) -0.2616(3) 0.4622(4) 0.0277(11) Uani 1.00 1 d . . .
O(2) O -0.1037(2) 0.0340(3) 0.6161(4) 0.0193(10) Uani 1.00 1 d . . .
O(3) O 0.1413(2) -0.1681(4) 0.9390(5) 0.0214(13) Uani 1.00 1 d . . .
O(4) O 0.0783(2) 0.1177(3) 0.7929(4) 0.0182(9) Uani 1.00 1 d . . .
O(5) O 0.3214(2) 0.5931(4) 0.8101(4) 0.0291(11) Uani 1.00 1 d . . .
O(6) O 0.2349(2) 0.5645(4) 0.7109(4) 0.0343(12) Uani 1.00 1 d . . .
O(7) O 0.2313(2) 0.5832(4) 0.9066(4) 0.0270(11) Uani 1.00 1 d . . .
O(8) O 0.0619(6) -0.1696(10) 0.2842(10) 0.050(3) Uani 0.50 1 d P . .
O(9) O 0.0071(7) -0.0366(8) 0.2148(8) 0.035(2) Uani 0.50 1 d P . .
O(10) O 0.0071(8) -0.1903(10) 0.1322(11) 0.058(3) Uani 0.50 1 d P . .
O(11) O 1.0000 0.5000 1.3188(8) 0.070(2) Uani 1.00 2 d S . .
N(1) N 0.0324(2) -0.1995(3) 0.6948(5) 0.0144(10) Uani 1.00 1 d . . .
N(2) N -0.0327(2) -0.1072(4) 0.5217(5) 0.0159(11) Uani 1.00 1 d . . .
N(3) N -0.1910(2) 0.0007(7) 0.5023(4) 0.0218(10) Uani 1.00 1 d . . .
N(4) N 0.0566(2) -0.0707(4) 0.8728(4) 0.0141(10) Uani 1.00 1 d . . .
N(5) N 0.1363(3) 0.1697(5) 0.9554(7) 0.0234(17) Uani 1.00 1 d . . .
N(6) N 0.2618(2) 0.5803(4) 0.8092(5) 0.0191(11) Uani 1.00 1 d . . .
N(7) N 0.0237(5) -0.1312(10) 0.2079(12) 0.030(2) Uani 0.50 1 d P . .
C(1) C 0.0128(2) -0.2635(4) 0.6047(5) 0.0159(15) Uani 1.00 1 d . . .
C(2) C 0.0339(3) -0.3680(5) 0.5929(6) 0.0216(13) Uani 1.00 1 d . . .
C(3) C 0.0779(3) -0.4045(5) 0.6769(6) 0.0235(15) Uani 1.00 1 d . . .
C(4) C 0.0978(3) -0.3415(5) 0.7716(6) 0.0197(14) Uani 1.00 1 d . . .
C(5) C 0.0734(3) -0.2384(4) 0.7758(5) 0.0168(13) Uani 1.00 1 d . . .
C(6) C -0.0317(3) -0.2068(5) 0.5258(5) 0.0164(13) Uani 1.00 1 d . . .
C(7) C -0.1126(3) -0.1814(5) 0.3960(7) 0.0265(16) Uani 1.00 1 d . . .
C(8) C -0.0879(2) -0.0761(5) 0.4443(5) 0.0156(12) Uani 1.00 1 d . . .
C(9) C -0.1296(2) -0.0100(6) 0.5290(5) 0.0154(12) Uani 1.00 1 d . . .
C(10) C -0.2352(3) 0.0632(8) 0.5783(9) 0.051(2) Uani 1.00 1 d . . .
C(11) C -0.2164(5) 0.1770(9) 0.5746(17) 0.127(8) Uani 1.00 1 d . . .
C(12) C -0.3023(3) 0.0476(8) 0.5217(9) 0.057(3) Uani 1.00 1 d . . .
C(13) C -0.2362(4) 0.0200(12) 0.7078(8) 0.084(5) Uani 1.00 1 d . . .
C(14) C 0.0892(3) -0.1569(5) 0.8675(6) 0.0169(13) Uani 1.00 1 d . . .
C(15) C 0.1460(3) -0.0682(5) 1.0064(6) 0.0197(13) Uani 1.00 1 d . . .
C(16) C 0.0881(2) -0.0004(8) 0.9624(4) 0.0181(10) Uani 1.00 1 d . . .
C(17) C 0.1016(3) 0.1030(5) 0.8952(6) 0.0184(13) Uani 1.00 1 d . . .
C(18) C 0.1527(4) 0.2807(5) 0.9191(7) 0.0351(19) Uani 1.00 1 d . . .
C(19) C 0.1847(4) 0.3305(6) 1.0293(8) 0.039(2) Uani 1.00 1 d . . .
C(20) C 0.0904(5) 0.3393(6) 0.8930(10) 0.067(3) Uani 1.00 1 d . . .
C(21) C 0.1966(5) 0.2781(7) 0.8070(10) 0.063(3) Uani 1.00 1 d . . .
H(1) H 0.0185 -0.4125 0.5295 0.026 Uiso 1.00 1 c R . .
H(2) H 0.0946 -0.4742 0.6689 0.028 Uiso 1.00 1 c R . .
H(3) H 0.1268 -0.3668 0.8314 0.024 Uiso 1.00 1 c R . .
H(4) H -0.1585 -0.1901 0.4141 0.032 Uiso 1.00 1 c R . .
H(5) H -0.1060 -0.1868 0.3070 0.032 Uiso 1.00 1 c R . .
H(6) H -0.0728 -0.0312 0.3750 0.019 Uiso 1.00 1 c R . .
H(7) H -0.2059 -0.0307 0.4366 0.026 Uiso 1.00 1 c R . .
H(8) H -0.1855 0.1913 0.6395 0.152 Uiso 1.00 1 c R . .
H(9) H -0.2542 0.2215 0.5865 0.152 Uiso 1.00 1 c R . .
H(10) H -0.1971 0.1932 0.4955 0.152 Uiso 1.00 1 c R . .
H(11) H -0.3102 0.1033 0.4613 0.069 Uiso 1.00 1 c R . .
H(12) H -0.3346 0.0517 0.5860 0.069 Uiso 1.00 1 c R . .
H(13) H -0.3045 -0.0220 0.4822 0.069 Uiso 1.00 1 c R . .
H(14) H -0.2696 -0.0341 0.7150 0.100 Uiso 1.00 1 c R . .
H(15) H -0.2450 0.0780 0.7649 0.100 Uiso 1.00 1 c R . .
H(16) H -0.1948 -0.0116 0.7270 0.100 Uiso 1.00 1 c R . .
H(17) H 0.1866 -0.0318 0.9880 0.024 Uiso 1.00 1 c R . .
H(18) H 0.1435 -0.0811 1.0952 0.024 Uiso 1.00 1 c R . .
H(19) H 0.0587 0.0134 1.0323 0.022 Uiso 1.00 1 c R . .
H(20) H 0.1519 0.1474 1.0252 0.028 Uiso 1.00 1 c R . .
H(21) H 0.1524 0.3636 1.0813 0.047 Uiso 1.00 1 c R . .
H(22) H 0.2151 0.3845 1.0022 0.047 Uiso 1.00 1 c R . .
H(23) H 0.2072 0.2755 1.0755 0.047 Uiso 1.00 1 c R . .
H(24) H 0.0788 0.3297 0.8073 0.081 Uiso 1.00 1 c R . .
H(25) H 0.0960 0.4150 0.9102 0.081 Uiso 1.00 1 c R . .
H(26) H 0.0566 0.3106 0.9449 0.081 Uiso 1.00 1 c R . .
H(27) H 0.2412 0.2776 0.8337 0.076 Uiso 1.00 1 c R . .
H(28) H 0.1888 0.3409 0.7566 0.076 Uiso 1.00 1 c R . .
H(29) H 0.1879 0.2140 0.7593 0.076 Uiso 1.00 1 c R . .

loop_
_atom_site_aniso_label
_atom_site_aniso_U_11
_atom_site_aniso_U_22
_atom_site_aniso_U_33
_atom_site_aniso_U_12
_atom_site_aniso_U_13
_atom_site_aniso_U_23
Yb(1) 0.01048(16) 0.01153(15) 0.01629(16) -0.0004(2) 0.0000 0.0000
O(1) 0.025(2) 0.019(2) 0.039(3) 0.000(2) -0.015(2) -0.004(2)
O(2) 0.016(2) 0.016(2) 0.026(2) 0.0001(16) -0.0036(19) -0.0065(16)
O(3) 0.016(2) 0.024(3) 0.024(3) 0.006(2) -0.009(2) -0.005(2)
O(4) 0.014(2) 0.019(2) 0.021(2) -0.0007(17) -0.006(2) 0.000(2)
O(5) 0.020(2) 0.043(3) 0.025(2) -0.006(2) -0.001(2) 0.007(2)
O(6) 0.028(2) 0.056(3) 0.018(2) 0.009(2) -0.007(2) -0.013(2)
O(7) 0.027(2) 0.035(2) 0.020(2) 0.006(2) 0.002(2) 0.001(2)
O(8) 0.072(9) 0.048(7) 0.029(6) 0.005(6) -0.020(6) 0.010(5)
O(9) 0.036(7) 0.047(6) 0.024(4) -0.001(6) 0.002(6) -0.000(3)
O(10) 0.052(8) 0.060(7) 0.061(7) -0.014(8) 0.001(8) -0.038(6)
O(11) 0.093(7) 0.067(5) 0.050(4) 0.016(7) 0.0000 0.0000
N(1) 0.010(2) 0.014(2) 0.019(2) -0.0023(19) 0.001(2) 0.003(2)
N(2) 0.012(2) 0.015(2) 0.021(2) 0.002(2) 0.002(2) -0.002(2)
N(3) 0.014(2) 0.027(2) 0.025(2) 0.007(3) -0.0045(18) -0.012(4)
N(4) 0.016(2) 0.011(2) 0.015(2) -0.002(2) 0.000(2) 0.000(2)
N(5) 0.026(3) 0.016(3) 0.028(4) -0.002(3) -0.007(3) 0.002(3)
N(6) 0.018(2) 0.018(2) 0.021(2) 0.004(2) -0.002(2) 0.003(2)
N(7) 0.021(5) 0.035(7) 0.035(7) -0.001(5) 0.014(5) -0.003(6)
C(1) 0.013(4) 0.016(2) 0.019(2) -0.000(2) 0.001(2) -0.000(2)
C(2) 0.027(3) 0.015(3) 0.023(3) -0.002(2) -0.000(3) 0.001(2)
C(3) 0.022(3) 0.014(3) 0.035(4) 0.007(2) 0.002(3) -0.000(2)
C(4) 0.015(3) 0.017(3) 0.027(3) 0.005(2) 0.004(2) 0.006(2)
C(5) 0.017(3) 0.013(2) 0.020(3) -0.001(2) 0.002(2) 0.003(2)
C(6) 0.013(3) 0.019(3) 0.018(3) -0.001(2) 0.002(2) -0.001(2)
C(7) 0.025(3) 0.016(3) 0.038(4) 0.005(2) -0.019(3) -0.010(3)
C(8) 0.011(2) 0.019(3) 0.017(3) -0.003(2) -0.002(2) 0.002(2)
C(9) 0.018(2) 0.008(3) 0.021(2) -0.000(3) -0.001(2) 0.001(3)
C(10) 0.022(4) 0.068(6) 0.065(6) 0.022(4) -0.021(4) -0.045(5)
C(11) 0.058(7) 0.069(7) 0.25(2) 0.047(6) -0.093(10) -0.113(11)
C(12) 0.024(4) 0.093(7) 0.055(5) 0.026(4) -0.013(4) -0.050(5)
C(13) 0.023(3) 0.190(16) 0.037(4) 0.033(7) -0.002(3) -0.046(9)
C(14) 0.016(3) 0.019(3) 0.016(3) 0.000(2) 0.003(2) 0.006(2)
C(15) 0.021(3) 0.014(3) 0.024(3) 0.000(2) -0.006(2) -0.001(2)
C(16) 0.017(2) 0.019(2) 0.018(2) 0.007(4) -0.004(2) -0.007(5)
C(17) 0.013(3) 0.014(3) 0.028(3) 0.000(2) 0.002(2) -0.003(2)
C(18) 0.049(5) 0.021(3) 0.035(4) -0.016(3) -0.018(4) 0.007(3)
C(19) 0.043(4) 0.023(3) 0.051(5) -0.010(3) -0.022(4) -0.005(3)
C(20) 0.093(8) 0.021(4) 0.089(8) 0.001(4) -0.066(7) 0.004(4)
C(21) 0.086(7) 0.053(5) 0.050(5) -0.051(5) -0.006(6) 0.014(5)

loop_
_atom_type_symbol
_atom_type_description
_atom_type_scat_dispersion_real
_atom_type_scat_dispersion_imag
_atom_type_scat_source
C C 0.003 0.002
;
International Tables for Crystallography
(1992, Vol. C, Tables 4.2.6.8 and 6.1.1.4)
;
H H 0.000 0.000
;
International Tables for Crystallography
(1992, Vol. C, Table 6.1.1.4)
;
Yb Yb -0.385 5.549
;
International Tables for Crystallography
(1992, Vol. C, Tables 4.2.6.8 and 6.1.1.4)
;
N N 0.006 0.003
;
International Tables for Crystallography
(1992, Vol. C, Tables 4.2.6.8 and 6.1.1.4)
;
O O 0.011 0.006
;
International Tables for Crystallography
(1992, Vol. C, Tables 4.2.6.8 and 6.1.1.4)
;

loop_
_geom_angle_atom_site_label_1
_geom_angle_atom_site_label_2
_geom_angle_atom_site_label_3
_geom_angle
_geom_angle_publ_flag
_geom_angle_site_symmetry_1
_geom_angle_site_symmetry_2
_geom_angle_site_symmetry_3
O(2) Yb(1) O(2) 135.94(15) yes . . 4_555
O(2) Yb(1) O(4) 131.44(14) yes . . .
O(2) Yb(1) O(4) 69.99(14) yes . . 4_555
O(2) Yb(1) N(1) 113.93(14) yes . . .
O(2) Yb(1) N(1) 65.46(14) yes . . 4_555
O(2) Yb(1) N(2) 63.21(16) yes . . .
O(2) Yb(1) N(2) 81.97(16) yes . . 4_555
O(2) Yb(1) N(4) 143.85(16) yes . . .
O(2) Yb(1) N(4) 77.65(16) yes . . 4_555
O(2) Yb(1) O(4) 69.99(14) yes 4_555 . .
O(2) Yb(1) O(4) 131.44(14) yes 4_555 . 4_555
O(2) Yb(1) N(1) 65.46(14) yes 4_555 . .
O(2) Yb(1) N(1) 113.93(14) yes 4_555 . 4_555
O(2) Yb(1) N(2) 81.97(16) yes 4_555 . .
O(2) Yb(1) N(2) 63.21(16) yes 4_555 . 4_555
O(2) Yb(1) N(4) 77.65(16) yes 4_555 . .
O(2) Yb(1) N(4) 143.85(16) yes 4_555 . 4_555
O(4) Yb(1) O(4) 129.55(16) yes . . 4_555
O(4) Yb(1) N(1) 114.55(14) yes . . .
O(4) Yb(1) N(1) 66.15(14) yes . . 4_555
O(4) Yb(1) N(2) 148.92(16) yes . . .
O(4) Yb(1) N(2) 79.31(16) yes . . 4_555
O(4) Yb(1) N(4) 63.71(16) yes . . .
O(4) Yb(1) N(4) 76.62(16) yes . . 4_555
O(4) Yb(1) N(1) 66.15(14) yes 4_555 . .
O(4) Yb(1) N(1) 114.55(14) yes 4_555 . 4_555
O(4) Yb(1) N(2) 79.31(16) yes 4_555 . .
O(4) Yb(1) N(2) 148.92(16) yes 4_555 . 4_555
O(4) Yb(1) N(4) 76.62(16) yes 4_555 . .
O(4) Yb(1) N(4) 63.71(16) yes 4_555 . 4_555
N(1) Yb(1) N(1) 178.52(17) yes . . 4_555
N(1) Yb(1) N(2) 62.09(17) yes . . .
N(1) Yb(1) N(2) 116.60(17) yes . . 4_555
N(1) Yb(1) N(4) 61.84(17) yes . . .
N(1) Yb(1) N(4) 119.50(17) yes . . 4_555
N(1) Yb(1) N(2) 116.60(17) yes 4_555 . .
N(1) Yb(1) N(2) 62.09(17) yes 4_555 . 4_555
N(1) Yb(1) N(4) 119.50(17) yes 4_555 . .
N(1) Yb(1) N(4) 61.84(17) yes 4_555 . 4_555
N(2) Yb(1) N(2) 76.17(17) yes . . 4_555
N(2) Yb(1) N(4) 123.87(17) yes . . .
N(2) Yb(1) N(4) 133.47(17) yes . . 4_555
N(2) Yb(1) N(4) 133.47(17) yes 4_555 . .
N(2) Yb(1) N(4) 123.87(17) yes 4_555 . 4_555
N(4) Yb(1) N(4) 75.42(17) yes . . 4_555
C(6) O(1) C(7) 105.5(4) yes . . .
Yb(1) O(2) C(9) 127.7(4) yes . . .
C(14) O(3) C(15) 104.9(5) yes . . .
Yb(1) O(4) C(17) 124.2(4) yes . . .
O(9) O(9) N(7) 176.2(15) yes 4_555 . .
Yb(1) N(1) C(1) 120.7(3) yes . . .
Yb(1) N(1) C(5) 121.0(3) yes . . .
C(1) N(1) C(5) 118.0(5) yes . . .
Yb(1) N(2) C(6) 121.1(4) yes . . .
Yb(1) N(2) C(8) 121.5(3) yes . . .
C(6) N(2) C(8) 107.2(5) yes . . .
C(9) N(3) C(10) 122.7(6) yes . . .
Yb(1) N(4) C(14) 122.4(4) yes . . .
Yb(1) N(4) C(16) 121.6(4) yes . . .
C(14) N(4) C(16) 107.3(5) yes . . .
C(17) N(5) C(18) 127.0(7) yes . . .
O(5) N(6) O(6) 118.8(5) yes . . .
O(5) N(6) O(7) 119.9(5) yes . . .
O(6) N(6) O(7) 121.3(5) yes . . .
O(8) N(7) O(9) 120.5(13) yes . . .
O(8) N(7) O(10) 114.8(13) yes . . .
O(9) N(7) O(10) 124.8(14) yes . . .
N(1) C(1) C(2) 122.7(5) yes . . .
N(1) C(1) C(6) 109.9(5) yes . . .
C(2) C(1) C(6) 127.5(5) yes . . .
C(1) C(2) C(3) 117.6(6) yes . . .
C(2) C(3) C(4) 121.1(6) yes . . .
C(3) C(4) C(5) 116.8(6) yes . . .
N(1) C(5) C(4) 123.9(5) yes . . .
N(1) C(5) C(14) 110.2(5) yes . . .
C(4) C(5) C(14) 125.9(5) yes . . .
O(1) C(6) N(2) 119.5(5) yes . . .
O(1) C(6) C(1) 119.1(5) yes . . .
N(2) C(6) C(1) 121.3(5) yes . . .
O(1) C(7) C(8) 103.7(5) yes . . .
N(2) C(8) C(7) 103.6(5) yes . . .
N(2) C(8) C(9) 104.0(4) yes . . .
C(7) C(8) C(9) 119.7(5) yes . . .
O(2) C(9) N(3) 123.6(6) yes . . .
O(2) C(9) C(8) 117.9(5) yes . . .
N(3) C(9) C(8) 118.5(5) yes . . .
N(3) C(10) C(11) 109.4(8) yes . . .
N(3) C(10) C(12) 106.1(7) yes . . .
N(3) C(10) C(13) 110.3(8) yes . . .
C(11) C(10) C(12) 110.6(8) yes . . .
C(11) C(10) C(13) 111.9(11) yes . . .
C(12) C(10) C(13) 108.4(7) yes . . .
O(3) C(14) N(4) 119.5(6) yes . . .
O(3) C(14) C(5) 120.3(6) yes . . .
N(4) C(14) C(5) 119.9(5) yes . . .
O(3) C(15) C(16) 105.3(5) yes . . .
N(4) C(16) C(15) 103.0(6) yes . . .
N(4) C(16) C(17) 105.9(4) yes . . .
C(15) C(16) C(17) 118.3(5) yes . . .
O(4) C(17) N(5) 126.1(6) yes . . .
O(4) C(17) C(16) 119.5(5) yes . . .
N(5) C(17) C(16) 114.4(6) yes . . .
N(5) C(18) C(19) 106.0(6) yes . . .
N(5) C(18) C(20) 107.8(6) yes . . .
N(5) C(18) C(21) 109.3(6) yes . . .
C(19) C(18) C(20) 109.1(7) yes . . .
C(19) C(18) C(21) 112.4(7) yes . . .
C(20) C(18) C(21) 111.9(7) yes . . .
C(9) N(3) H(7) 118.7 no . . .
C(10) N(3) H(7) 118.7 no . . .
C(17) N(5) H(20) 116.5 no . . .
C(18) N(5) H(20) 116.5 no . . .
C(1) C(2) H(1) 121.2 no . . .
C(3) C(2) H(1) 121.2 no . . .
C(2) C(3) H(2) 119.5 no . . .
C(4) C(3) H(2) 119.5 no . . .
C(3) C(4) H(3) 121.6 no . . .
C(5) C(4) H(3) 121.6 no . . .
O(1) C(7) H(4) 111.0 no . . .
O(1) C(7) H(5) 111.0 no . . .
C(8) C(7) H(4) 111.0 no . . .
C(8) C(7) H(5) 111.0 no . . .
H(4) C(7) H(5) 109.0 no . . .
N(2) C(8) H(6) 109.7 no . . .
C(7) C(8) H(6) 109.7 no . . .
C(9) C(8) H(6) 109.6 no . . .
C(10) C(11) H(8) 109.5 no . . .
C(10) C(11) H(9) 109.5 no . . .
C(10) C(11) H(10) 109.5 no . . .
H(8) C(11) H(9) 109.5 no . . .
H(8) C(11) H(10) 109.5 no . . .
H(9) C(11) H(10) 109.5 no . . .
C(10) C(12) H(11) 109.5 no . . .
C(10) C(12) H(12) 109.5 no . . .
C(10) C(12) H(13) 109.5 no . . .
H(11) C(12) H(12) 109.5 no . . .
H(11) C(12) H(13) 109.5 no . . .
H(12) C(12) H(13) 109.5 no . . .
C(10) C(13) H(14) 109.5 no . . .
C(10) C(13) H(15) 109.5 no . . .
C(10) C(13) H(16) 109.5 no . . .
H(14) C(13) H(15) 109.5 no . . .
H(14) C(13) H(16) 109.5 no . . .
H(15) C(13) H(16) 109.5 no . . .
O(3) C(15) H(17) 110.7 no . . .
O(3) C(15) H(18) 110.7 no . . .
C(16) C(15) H(17) 110.7 no . . .
C(16) C(15) H(18) 110.7 no . . .
H(17) C(15) H(18) 108.8 no . . .
N(4) C(16) H(19) 109.7 no . . .
C(15) C(16) H(19) 109.7 no . . .
C(17) C(16) H(19) 109.7 no . . .
C(18) C(19) H(21) 109.5 no . . .
C(18) C(19) H(22) 109.5 no . . .
C(18) C(19) H(23) 109.5 no . . .
H(21) C(19) H(22) 109.5 no . . .
H(21) C(19) H(23) 109.5 no . . .
H(22) C(19) H(23) 109.5 no . . .
C(18) C(20) H(24) 109.5 no . . .
C(18) C(20) H(25) 109.5 no . . .
C(18) C(20) H(26) 109.5 no . . .
H(24) C(20) H(25) 109.5 no . . .
H(24) C(20) H(26) 109.5 no . . .
H(25) C(20) H(26) 109.5 no . . .
C(18) C(21) H(27) 109.5 no . . .
C(18) C(21) H(28) 109.5 no . . .
C(18) C(21) H(29) 109.5 no . . .
H(27) C(21) H(28) 109.5 no . . .
H(27) C(21) H(29) 109.5 no . . .
H(28) C(21) H(29) 109.5 no . . .

loop_
_geom_bond_atom_site_label_1
_geom_bond_atom_site_label_2
_geom_bond_distance
_geom_bond_publ_flag
_geom_bond_site_symmetry_1
_geom_bond_site_symmetry_2
Yb(1) O(2) 2.393(4) yes . .
Yb(1) O(2) 2.393(4) yes . 4_555
Yb(1) O(4) 2.446(4) yes . .
Yb(1) O(4) 2.446(4) yes . 4_555
Yb(1) N(1) 2.605(4) yes . .
Yb(1) N(1) 2.605(4) yes . 4_555
Yb(1) N(2) 2.457(5) yes . .
Yb(1) N(2) 2.457(5) yes . 4_555
Yb(1) N(4) 2.427(5) yes . .
Yb(1) N(4) 2.427(5) yes . 4_555
O(1) C(6) 1.322(8) yes . .
O(1) C(7) 1.487(8) yes . .
O(2) C(9) 1.232(7) yes . .
O(3) C(14) 1.354(8) yes . .
O(3) C(15) 1.463(9) yes . .
O(4) C(17) 1.241(8) yes . .
O(5) N(6) 1.262(7) yes . .
O(6) N(6) 1.234(7) yes . .
O(7) N(6) 1.246(7) yes . .
O(8) N(7) 1.257(18) yes . .
O(9) O(9) 0.969(15) yes . 4_555
O(9) N(7) 1.244(16) yes . .
O(10) N(7) 1.169(18) yes . .
N(1) C(1) 1.341(8) yes . .
N(1) C(5) 1.331(8) yes . .
N(2) C(6) 1.256(8) yes . .
N(2) C(8) 1.490(8) yes . .
N(3) C(9) 1.328(7) yes . .
N(3) C(10) 1.476(11) yes . .
N(4) C(14) 1.285(8) yes . .
N(4) C(16) 1.481(9) yes . .
N(5) C(17) 1.293(10) yes . .
N(5) C(18) 1.494(10) yes . .
C(1) C(2) 1.395(8) yes . .
C(1) C(6) 1.461(8) yes . .
C(2) C(3) 1.384(9) yes . .
C(3) C(4) 1.374(9) yes . .
C(4) C(5) 1.398(8) yes . .
C(5) C(14) 1.475(9) yes . .
C(7) C(8) 1.519(9) yes . .
C(8) C(9) 1.524(9) yes . .
C(10) C(11) 1.489(15) yes . .
C(10) C(12) 1.551(11) yes . .
C(10) C(13) 1.523(14) yes . .
C(15) C(16) 1.561(9) yes . .
C(16) C(17) 1.524(11) yes . .
C(18) C(19) 1.520(12) yes . .
C(18) C(20) 1.527(13) yes . .
C(18) C(21) 1.539(13) yes . .
N(3) H(7) 0.880 no . .
N(5) H(20) 0.880 no . .
C(2) H(1) 0.950 no . .
C(3) H(2) 0.950 no . .
C(4) H(3) 0.950 no . .
C(7) H(4) 0.990 no . .
C(7) H(5) 0.990 no . .
C(8) H(6) 1.000 no . .
C(11) H(8) 0.980 no . .
C(11) H(9) 0.980 no . .
C(11) H(10) 0.980 no . .
C(12) H(11) 0.980 no . .
C(12) H(12) 0.980 no . .
C(12) H(13) 0.980 no . .
C(13) H(14) 0.980 no . .
C(13) H(15) 0.980 no . .
C(13) H(16) 0.980 no . .
C(15) H(17) 0.990 no . .
C(15) H(18) 0.990 no . .
C(16) H(19) 1.000 no . .
C(19) H(21) 0.980 no . .
C(19) H(22) 0.980 no . .
C(19) H(23) 0.980 no . .
C(20) H(24) 0.980 no . .
C(20) H(25) 0.980 no . .
C(20) H(26) 0.980 no . .
C(21) H(27) 0.980 no . .
C(21) H(28) 0.980 no . .
C(21) H(29) 0.980 no . .

loop_
_geom_contact_atom_site_label_1
_geom_contact_atom_site_label_2
_geom_contact_distance
_geom_contact_publ_flag
_geom_contact_site_symmetry_1
_geom_contact_site_symmetry_2
O(1) C(12) 3.545(10) ? . 3_446
O(3) O(10) 3.537(16) ? . 1_556
O(5) N(5) 2.890(9) ? . 3_557
O(5) C(7) 2.877(9) ? . 2_556
O(5) C(8) 3.387(8) ? . 2_556
O(5) C(15) 2.944(8) ? . 3_557
O(5) C(16) 3.352(7) ? . 3_557
O(5) C(19) 3.475(9) ? . 3_557
O(6) N(3) 2.929(7) ? . 2_556
O(6) C(3) 3.339(8) ? . 1_565
O(6) C(4) 3.182(8) ? . 1_565
O(6) C(12) 3.021(11) ? . 2_556
O(7) N(5) 3.348(8) ? . 3_557
O(7) C(4) 3.308(8) ? . 1_565
O(7) C(15) 3.346(8) ? . 3_557
O(7) C(19) 3.594(9) ? . .
O(8) N(2) 3.371(13) ? . .
O(8) C(6) 3.334(14) ? . .
O(9) N(2) 3.584(11) ? . .
O(9) C(8) 3.252(13) ? . .
O(9) C(8) 3.354(13) ? . 4_555
O(9) C(16) 3.284(12) ? . 1_554
O(9) C(16) 3.449(13) ? . 4_554
O(10) O(3) 3.537(16) ? . 1_554
O(10) N(4) 3.385(14) ? . 1_554
O(10) N(5) 3.590(17) ? . 4_554
O(10) C(14) 3.404(15) ? . 1_554
O(10) C(15) 3.574(17) ? . 1_554
O(10) C(16) 3.478(16) ? . 1_554
O(11) C(2) 3.511(10) ? . 1_666
O(11) C(2) 3.511(10) ? . 4_656
N(2) O(8) 3.371(13) ? . .
N(2) O(9) 3.584(11) ? . .
N(3) O(6) 2.929(7) ? . 2_456
N(4) O(10) 3.385(14) ? . 1_556
N(5) O(5) 2.890(9) ? . 3_547
N(5) O(7) 3.348(8) ? . 3_547
N(5) O(10) 3.590(17) ? . 4_556
N(5) N(6) 3.540(9) ? . 3_547
N(6) N(5) 3.540(9) ? . 3_557
N(6) C(15) 3.370(8) ? . 3_557
N(7) C(7) 3.585(14) ? . .
N(7) C(8) 3.565(14) ? . .
N(7) C(15) 3.480(14) ? . 1_554
N(7) C(16) 3.437(14) ? . 1_554
C(2) O(11) 3.511(10) ? . 1_444
C(3) O(6) 3.339(8) ? . 1_545
C(4) O(6) 3.182(8) ? . 1_545
C(4) O(7) 3.308(8) ? . 1_545
C(6) O(8) 3.334(14) ? . .
C(7) O(5) 2.877(9) ? . 2_456
C(7) N(7) 3.585(14) ? . .
C(8) O(5) 3.387(8) ? . 2_456
C(8) O(9) 3.252(13) ? . .
C(8) O(9) 3.354(13) ? . 4_555
C(8) N(7) 3.565(14) ? . .
C(12) O(1) 3.545(10) ? . 3_456
C(12) O(6) 3.021(11) ? . 2_456
C(14) O(10) 3.404(15) ? . 1_556
C(15) O(5) 2.944(8) ? . 3_547
C(15) O(7) 3.346(8) ? . 3_547
C(15) O(10) 3.574(17) ? . 1_556
C(15) N(6) 3.370(8) ? . 3_547
C(15) N(7) 3.480(14) ? . 1_556
C(16) O(5) 3.352(7) ? . 3_547
C(16) O(9) 3.284(12) ? . 1_556
C(16) O(9) 3.449(13) ? . 4_556
C(16) O(10) 3.478(16) ? . 1_556
C(16) N(7) 3.437(14) ? . 1_556
C(19) O(5) 3.475(9) ? . 3_547
C(19) O(7) 3.594(9) ? . .

loop_
_geom_torsion_atom_site_label_1
_geom_torsion_atom_site_label_2
_geom_torsion_atom_site_label_3
_geom_torsion_atom_site_label_4
_geom_torsion
_geom_torsion_publ_flag
_geom_torsion_site_symmetry_1
_geom_torsion_site_symmetry_2
_geom_torsion_site_symmetry_3
_geom_torsion_site_symmetry_4
O(2) Yb(1) O(2) C(9) 41.7(6) ? . . 4_555 4_555
O(2) Yb(1) O(2) C(9) 41.7(6) ? 4_555 . . .
O(2) Yb(1) O(4) C(17) 124.9(4) ? . . . .
O(4) Yb(1) O(2) C(9) 146.6(5) ? . . . .
O(2) Yb(1) O(4) C(17) -100.8(5) ? . . 4_555 4_555
O(4) Yb(1) O(2) C(9) -87.8(5) ? 4_555 . . .
O(2) Yb(1) N(1) C(1) 33.7(4) ? . . . .
O(2) Yb(1) N(1) C(5) -152.6(4) ? . . . .
N(1) Yb(1) O(2) C(9) -37.0(5) ? . . . .
O(2) Yb(1) N(1) C(1) -97.7(4) ? . . 4_555 4_555
O(2) Yb(1) N(1) C(5) 75.9(4) ? . . 4_555 4_555
N(1) Yb(1) O(2) C(9) 141.5(5) ? 4_555 . . .
O(2) Yb(1) N(2) C(6) -125.2(5) ? . . . .
O(2) Yb(1) N(2) C(8) 15.6(3) ? . . . .
N(2) Yb(1) O(2) C(9) 0.0(4) ? . . . .
O(2) Yb(1) N(2) C(6) 82.6(4) ? . . 4_555 4_555
O(2) Yb(1) N(2) C(8) -136.6(4) ? . . 4_555 4_555
N(2) Yb(1) O(2) C(9) 78.6(5) ? 4_555 . . .
O(2) Yb(1) N(4) C(14) 112.0(5) ? . . . .
O(2) Yb(1) N(4) C(16) -104.5(4) ? . . . .
N(4) Yb(1) O(2) C(9) -111.5(5) ? . . . .
O(2) Yb(1) N(4) C(14) -49.3(5) ? . . 4_555 4_555
O(2) Yb(1) N(4) C(16) 94.3(4) ? . . 4_555 4_555
N(4) Yb(1) O(2) C(9) -154.1(5) ? 4_555 . . .
O(2) Yb(1) O(4) C(17) -100.8(5) ? 4_555 . . .
O(4) Yb(1) O(2) C(9) -87.8(5) ? . . 4_555 4_555
O(2) Yb(1) O(4) C(17) 124.9(4) ? 4_555 . 4_555 4_555
O(4) Yb(1) O(2) C(9) 146.6(5) ? 4_555 . 4_555 4_555
O(2) Yb(1) N(1) C(1) -97.7(4) ? 4_555 . . .
O(2) Yb(1) N(1) C(5) 75.9(4) ? 4_555 . . .
N(1) Yb(1) O(2) C(9) 141.5(5) ? . . 4_555 4_555
O(2) Yb(1) N(1) C(1) 33.7(4) ? 4_555 . 4_555 4_555
O(2) Yb(1) N(1) C(5) -152.6(4) ? 4_555 . 4_555 4_555
N(1) Yb(1) O(2) C(9) -37.0(5) ? 4_555 . 4_555 4_555
O(2) Yb(1) N(2) C(6) 82.6(4) ? 4_555 . . .
O(2) Yb(1) N(2) C(8) -136.6(4) ? 4_555 . . .
N(2) Yb(1) O(2) C(9) 78.6(5) ? . . 4_555 4_555
O(2) Yb(1) N(2) C(6) -125.2(5) ? 4_555 . 4_555 4_555
O(2) Yb(1) N(2) C(8) 15.6(3) ? 4_555 . 4_555 4_555
N(2) Yb(1) O(2) C(9) 0.0(4) ? 4_555 . 4_555 4_555
O(2) Yb(1) N(4) C(14) -49.3(5) ? 4_555 . . .
O(2) Yb(1) N(4) C(16) 94.3(4) ? 4_555 . . .
N(4) Yb(1) O(2) C(9) -154.1(5) ? . . 4_555 4_555
O(2) Yb(1) N(4) C(14) 112.0(5) ? 4_555 . 4_555 4_555
O(2) Yb(1) N(4) C(16) -104.5(4) ? 4_555 . 4_555 4_555
N(4) Yb(1) O(2) C(9) -111.5(5) ? 4_555 . 4_555 4_555
O(4) Yb(1) O(4) C(17) 27.0(5) ? . . 4_555 4_555
O(4) Yb(1) O(4) C(17) 27.0(5) ? 4_555 . . .
O(4) Yb(1) N(1) C(1) -149.3(4) ? . . . .
O(4) Yb(1) N(1) C(5) 24.4(5) ? . . . .
N(1) Yb(1) O(4) C(17) -51.5(5) ? . . . .
O(4) Yb(1) N(1) C(1) 86.4(4) ? . . 4_555 4_555
O(4) Yb(1) N(1) C(5) -99.9(4) ? . . 4_555 4_555
N(1) Yb(1) O(4) C(17) 129.9(5) ? 4_555 . . .
O(4) Yb(1) N(2) C(6) 108.0(5) ? . . . .
O(4) Yb(1) N(2) C(8) -111.2(4) ? . . . .
N(2) Yb(1) O(4) C(17) -127.7(5) ? . . . .
O(4) Yb(1) N(2) C(6) -52.4(4) ? . . 4_555 4_555
O(4) Yb(1) N(2) C(8) 88.4(4) ? . . 4_555 4_555
N(2) Yb(1) O(4) C(17) -166.0(5) ? 4_555 . . .
O(4) Yb(1) N(4) C(14) -122.9(5) ? . . . .
O(4) Yb(1) N(4) C(16) 20.7(3) ? . . . .
N(4) Yb(1) O(4) C(17) -15.0(4) ? . . . .
O(4) Yb(1) N(4) C(14) 89.2(5) ? . . 4_555 4_555
O(4) Yb(1) N(4) C(16) -127.3(4) ? . . 4_555 4_555
N(4) Yb(1) O(4) C(17) 65.1(5) ? 4_555 . . .
O(4) Yb(1) N(1) C(1) 86.4(4) ? 4_555 . . .
O(4) Yb(1) N(1) C(5) -99.9(4) ? 4_555 . . .
N(1) Yb(1) O(4) C(17) 129.9(5) ? . . 4_555 4_555
O(4) Yb(1) N(1) C(1) -149.3(4) ? 4_555 . 4_555 4_555
O(4) Yb(1) N(1) C(5) 24.4(5) ? 4_555 . 4_555 4_555
N(1) Yb(1) O(4) C(17) -51.5(5) ? 4_555 . 4_555 4_555
O(4) Yb(1) N(2) C(6) -52.4(4) ? 4_555 . . .
O(4) Yb(1) N(2) C(8) 88.4(4) ? 4_555 . . .
N(2) Yb(1) O(4) C(17) -166.0(5) ? . . 4_555 4_555
O(4) Yb(1) N(2) C(6) 108.0(5) ? 4_555 . 4_555 4_555
O(4) Yb(1) N(2) C(8) -111.2(4) ? 4_555 . 4_555 4_555
N(2) Yb(1) O(4) C(17) -127.7(5) ? 4_555 . 4_555 4_555
O(4) Yb(1) N(4) C(14) 89.2(5) ? 4_555 . . .
O(4) Yb(1) N(4) C(16) -127.3(4) ? 4_555 . . .
N(4) Yb(1) O(4) C(17) 65.1(5) ? . . 4_555 4_555
O(4) Yb(1) N(4) C(14) -122.9(5) ? 4_555 . 4_555 4_555
O(4) Yb(1) N(4) C(16) 20.7(3) ? 4_555 . 4_555 4_555
N(4) Yb(1) O(4) C(17) -15.0(4) ? 4_555 . 4_555 4_555
N(1) Yb(1) N(1) C(1) -32(5) ? . . 4_555 4_555
N(1) Yb(1) N(1) C(5) 142(5) ? . . 4_555 4_555
N(1) Yb(1) N(1) C(1) -32(5) ? 4_555 . . .
N(1) Yb(1) N(1) C(5) 142(5) ? 4_555 . . .
N(1) Yb(1) N(2) C(6) 16.2(4) ? . . . .
N(1) Yb(1) N(2) C(8) 157.0(4) ? . . . .
N(2) Yb(1) N(1) C(1) -3.9(4) ? . . . .
N(2) Yb(1) N(1) C(5) 169.8(5) ? . . . .
N(1) Yb(1) N(2) C(6) -164.6(4) ? . . 4_555 4_555
N(1) Yb(1) N(2) C(8) -23.8(4) ? . . 4_555 4_555
N(2) Yb(1) N(1) C(1) -59.3(4) ? 4_555 . . .
N(2) Yb(1) N(1) C(5) 114.4(4) ? 4_555 . . .
N(1) Yb(1) N(4) C(14) 19.3(4) ? . . . .
N(1) Yb(1) N(4) C(16) 162.8(4) ? . . . .
N(4) Yb(1) N(1) C(1) 173.5(4) ? . . . .
N(4) Yb(1) N(1) C(5) -12.8(4) ? . . . .
N(1) Yb(1) N(4) C(14) -160.0(4) ? . . 4_555 4_555
N(1) Yb(1) N(4) C(16) -16.4(4) ? . . 4_555 4_555
N(4) Yb(1) N(1) C(1) 122.7(4) ? 4_555 . . .
N(4) Yb(1) N(1) C(5) -63.7(4) ? 4_555 . . .
N(1) Yb(1) N(2) C(6) -164.6(4) ? 4_555 . . .
N(1) Yb(1) N(2) C(8) -23.8(4) ? 4_555 . . .
N(2) Yb(1) N(1) C(1) -59.3(4) ? . . 4_555 4_555
N(2) Yb(1) N(1) C(5) 114.4(4) ? . . 4_555 4_555
N(1) Yb(1) N(2) C(6) 16.2(4) ? 4_555 . 4_555 4_555
N(1) Yb(1) N(2) C(8) 157.0(4) ? 4_555 . 4_555 4_555
N(2) Yb(1) N(1) C(1) -3.9(4) ? 4_555 . 4_555 4_555
N(2) Yb(1) N(1) C(5) 169.8(5) ? 4_555 . 4_555 4_555
N(1) Yb(1) N(4) C(14) -160.0(4) ? 4_555 . . .
N(1) Yb(1) N(4) C(16) -16.4(4) ? 4_555 . . .
N(4) Yb(1) N(1) C(1) 122.7(4) ? . . 4_555 4_555
N(4) Yb(1) N(1) C(5) -63.7(4) ? . . 4_555 4_555
N(1) Yb(1) N(4) C(14) 19.3(4) ? 4_555 . 4_555 4_555
N(1) Yb(1) N(4) C(16) 162.8(4) ? 4_555 . 4_555 4_555
N(4) Yb(1) N(1) C(1) 173.5(4) ? 4_555 . 4_555 4_555
N(4) Yb(1) N(1) C(5) -12.8(4) ? 4_555 . 4_555 4_555
N(2) Yb(1) N(2) C(6) 146.9(5) ? . . 4_555 4_555
N(2) Yb(1) N(2) C(8) -72.3(4) ? . . 4_555 4_555
N(2) Yb(1) N(2) C(6) 146.9(5) ? 4_555 . . .
N(2) Yb(1) N(2) C(8) -72.3(4) ? 4_555 . . .
N(2) Yb(1) N(4) C(14) 22.1(5) ? . . . .
N(2) Yb(1) N(4) C(16) 165.6(3) ? . . . .
N(4) Yb(1) N(2) C(6) 13.4(5) ? . . . .
N(4) Yb(1) N(2) C(8) 154.2(4) ? . . . .
N(2) Yb(1) N(4) C(14) -81.8(5) ? . . 4_555 4_555
N(2) Yb(1) N(4) C(16) 61.8(4) ? . . 4_555 4_555
N(4) Yb(1) N(2) C(6) -89.2(5) ? 4_555 . . .
N(4) Yb(1) N(2) C(8) 51.6(5) ? 4_555 . . .
N(2) Yb(1) N(4) C(14) -81.8(5) ? 4_555 . . .
N(2) Yb(1) N(4) C(16) 61.8(4) ? 4_555 . . .
N(4) Yb(1) N(2) C(6) -89.2(5) ? . . 4_555 4_555
N(4) Yb(1) N(2) C(8) 51.6(5) ? . . 4_555 4_555
N(2) Yb(1) N(4) C(14) 22.1(5) ? 4_555 . 4_555 4_555
N(2) Yb(1) N(4) C(16) 165.6(3) ? 4_555 . 4_555 4_555
N(4) Yb(1) N(2) C(6) 13.4(5) ? 4_555 . 4_555 4_555
N(4) Yb(1) N(2) C(8) 154.2(4) ? 4_555 . 4_555 4_555
N(4) Yb(1) N(4) C(14) 155.1(5) ? . . 4_555 4_555
N(4) Yb(1) N(4) C(16) -61.4(4) ? . . 4_555 4_555
N(4) Yb(1) N(4) C(14) 155.1(5) ? 4_555 . . .
N(4) Yb(1) N(4) C(16) -61.4(4) ? 4_555 . . .
C(6) O(1) C(7) C(8) -5.1(6) ? . . . .
C(7) O(1) C(6) N(2) 1.5(8) ? . . . .
C(7) O(1) C(6) C(1) 178.1(5) ? . . . .
Yb(1) O(2) C(9) N(3) 168.1(5) ? . . . .
Yb(1) O(2) C(9) C(8) -14.8(9) ? . . . .
C(14) O(3) C(15) C(16) 0.6(6) ? . . . .
C(15) O(3) C(14) N(4) -0.9(8) ? . . . .
C(15) O(3) C(14) C(5) 173.2(5) ? . . . .
Yb(1) O(4) C(17) N(5) -170.1(5) ? . . . .
Yb(1) O(4) C(17) C(16) 7.8(8) ? . . . .
O(9) O(9) N(7) O(8) 169(18) ? 4_555 . . .
O(9) O(9) N(7) O(10) -10(18) ? 4_555 . . .
N(7) O(9) O(9) N(7) -49(50) ? . . 4_555 4_555
Yb(1) N(1) C(1) C(2) 173.7(4) ? . . . .
Yb(1) N(1) C(1) C(6) -6.1(6) ? . . . .
Yb(1) N(1) C(5) C(4) -173.1(4) ? . . . .
Yb(1) N(1) C(5) C(14) 6.2(6) ? . . . .
C(1) N(1) C(5) C(4) 0.8(9) ? . . . .
C(1) N(1) C(5) C(14) -179.9(3) ? . . . .
C(5) N(1) C(1) C(2) -0.1(6) ? . . . .
C(5) N(1) C(1) C(6) 180.0(5) ? . . . .
Yb(1) N(2) C(6) O(1) 148.5(4) ? . . . .
Yb(1) N(2) C(6) C(1) -28.0(8) ? . . . .
Yb(1) N(2) C(8) C(7) -151.3(4) ? . . . .
Yb(1) N(2) C(8) C(9) -25.5(6) ? . . . .
C(6) N(2) C(8) C(7) -5.8(6) ? . . . .
C(6) N(2) C(8) C(9) 120.0(5) ? . . . .
C(8) N(2) C(6) O(1) 2.9(8) ? . . . .
C(8) N(2) C(6) C(1) -173.6(5) ? . . . .
C(9) N(3) C(10) C(11) 65.2(12) ? . . . .
C(9) N(3) C(10) C(12) -175.4(8) ? . . . .
C(9) N(3) C(10) C(13) -58.3(11) ? . . . .
C(10) N(3) C(9) O(2) -2.8(12) ? . . . .
C(10) N(3) C(9) C(8) -179.9(5) ? . . . .
Yb(1) N(4) C(14) O(3) 148.8(4) ? . . . .
Yb(1) N(4) C(14) C(5) -25.4(8) ? . . . .
Yb(1) N(4) C(16) C(15) -148.6(4) ? . . . .
Yb(1) N(4) C(16) C(17) -23.7(5) ? . . . .
C(14) N(4) C(16) C(15) -0.3(6) ? . . . .
C(14) N(4) C(16) C(17) 124.5(5) ? . . . .
C(16) N(4) C(14) O(3) 0.8(8) ? . . . .
C(16) N(4) C(14) C(5) -173.4(5) ? . . . .
C(17) N(5) C(18) C(19) 170.8(7) ? . . . .
C(17) N(5) C(18) C(20) 54.1(10) ? . . . .
C(17) N(5) C(18) C(21) -67.8(10) ? . . . .
C(18) N(5) C(17) O(4) 3.9(12) ? . . . .
C(18) N(5) C(17) C(16) -174.1(6) ? . . . .
N(1) C(1) C(2) C(3) -1.7(9) ? . . . .
N(1) C(1) C(6) O(1) -154.8(5) ? . . . .
N(1) C(1) C(6) N(2) 21.7(8) ? . . . .
C(2) C(1) C(6) O(1) 25.3(9) ? . . . .
C(2) C(1) C(6) N(2) -158.1(6) ? . . . .
C(6) C(1) C(2) C(3) 178.2(6) ? . . . .
C(1) C(2) C(3) C(4) 2.9(10) ? . . . .
C(2) C(3) C(4) C(5) -2.4(9) ? . . . .
C(3) C(4) C(5) N(1) 0.5(9) ? . . . .
C(3) C(4) C(5) C(14) -178.7(6) ? . . . .
N(1) C(5) C(14) O(3) -162.8(5) ? . . . .
N(1) C(5) C(14) N(4) 11.3(8) ? . . . .
C(4) C(5) C(14) O(3) 16.5(10) ? . . . .
C(4) C(5) C(14) N(4) -169.4(6) ? . . . .
O(1) C(7) C(8) N(2) 6.4(6) ? . . . .
O(1) C(7) C(8) C(9) -108.7(6) ? . . . .
N(2) C(8) C(9) O(2) 24.5(8) ? . . . .
N(2) C(8) C(9) N(3) -158.2(6) ? . . . .
C(7) C(8) C(9) O(2) 139.3(6) ? . . . .
C(7) C(8) C(9) N(3) -43.3(9) ? . . . .
O(3) C(15) C(16) N(4) -0.2(5) ? . . . .
O(3) C(15) C(16) C(17) -116.5(6) ? . . . .
N(4) C(16) C(17) O(4) 9.9(7) ? . . . .
N(4) C(16) C(17) N(5) -171.9(5) ? . . . .
C(15) C(16) C(17) O(4) 124.7(6) ? . . . .
C(15) C(16) C(17) N(5) -57.2(8) ? . . . .
